data_4503899
loop_
_publ_author_name
'Lu, Zhenda'
'Wen, Lili'
'Ni, Zhaoping'
'Li, Yizhi'
'Zhu, Huizhen'
'Meng, Qingjin'

_publ_section_title
;
 Syntheses, Structures, and Photoluminescent and Magnetic Studies of
 Metal&#x2212;Organic Frameworks Assembled with 5-Sulfosalicylic Acid and
 1,4-Bis(imidazol-1-ylmethyl)-benzene
;
_journal_issue 2
_journal_name_full 'Crystal Growth &amp; Design'
_journal_page_first 268
_journal_paper_doi 10.1021/cg060287x
_journal_volume 7
_journal_year 2007
_chemical_formula_moiety 'C35 H34 N8 Ni O7 S, H2 O'
_chemical_formula_sum 'C35 H36 N8 Ni O8 S'
_chemical_formula_weight 787.49
_chemical_name_systematic
; 
 ? 
;
_space_group_IT_number 15
_symmetry_cell_setting triclinic
_symmetry_space_group_name_Hall '-C 2yc'
_symmetry_space_group_name_H-M 'C 1 2/c 1'
_atom_sites_solution_hydrogens geom
_atom_sites_solution_primary direct
_atom_sites_solution_secondary difmap
_audit_creation_method SHELXL-97
_cell_angle_alpha 90.00
_cell_angle_beta 116.116(2)
_cell_angle_gamma 90.00
_cell_formula_units_Z 8
_cell_length_a 24.6836(16)
_cell_length_b 16.7300(10)
_cell_length_c 18.9155(10)
_cell_measurement_reflns_used 2672
_cell_measurement_temperature 293(2)
_cell_measurement_theta_max 23.81
_cell_measurement_theta_min 2.29
_cell_volume 7013.8(7)
_computing_cell_refinement SMART
_computing_data_collection 'SMART (Bruker, 2000)'
_computing_data_reduction 'SAINT (Bruker, 2000)'
_computing_molecular_graphics SHELXTL
_computing_publication_material SHELXTL
_computing_structure_refinement SHELXTL
_computing_structure_solution 'SHELXTL (Bruker, 2000)'
_diffrn_ambient_temperature 293(2)
_diffrn_measured_fraction_theta_full 0.997
_diffrn_measured_fraction_theta_max 0.997
_diffrn_radiation_monochromator graphite
_diffrn_radiation_source 'fine-focus sealed tube'
_diffrn_radiation_type MoK\a
_diffrn_radiation_wavelength 0.71073
_diffrn_reflns_av_R_equivalents 0.0695
_diffrn_reflns_av_sigmaI/netI 0.0918
_diffrn_reflns_limit_h_max 30
_diffrn_reflns_limit_h_min -30
_diffrn_reflns_limit_k_max 20
_diffrn_reflns_limit_k_min -20
_diffrn_reflns_limit_l_max 20
_diffrn_reflns_limit_l_min -23
_diffrn_reflns_number 19096
_diffrn_reflns_theta_full 26.00
_diffrn_reflns_theta_max 26.00
_diffrn_reflns_theta_min 1.53
_exptl_absorpt_coefficient_mu 0.678
_exptl_absorpt_correction_T_max 0.89
_exptl_absorpt_correction_T_min 0.85
_exptl_absorpt_correction_type multi-scan
_exptl_absorpt_process_details 'SADABS(Bruker, 2000)'
_exptl_crystal_colour colorless
_exptl_crystal_density_diffrn 1.492
_exptl_crystal_density_method 'not measured'
_exptl_crystal_description block
_exptl_crystal_F_000 3280
_exptl_crystal_size_max 0.25
_exptl_crystal_size_mid 0.20
_exptl_crystal_size_min 0.18
_refine_diff_density_max 0.418
_refine_diff_density_min -1.542
_refine_diff_density_rms 0.078
_refine_ls_extinction_method none
_refine_ls_goodness_of_fit_ref 1.020
_refine_ls_hydrogen_treatment constr
_refine_ls_matrix_type full
_refine_ls_number_parameters 483
_refine_ls_number_reflns 6889
_refine_ls_number_restraints 0
_refine_ls_restrained_S_all 1.020
_refine_ls_R_factor_all 0.0945
_refine_ls_R_factor_gt 0.0464
_refine_ls_shift/su_max 0.000
_refine_ls_shift/su_mean 0.000
_refine_ls_structure_factor_coef Fsqd
_refine_ls_weighting_details 'calc w=1/[\s^2^(Fo^2^)+(0.0100P)^2^+0.0000P] where P=(Fo^2^+2Fc^2^)/3'
_refine_ls_weighting_scheme calc
_refine_ls_wR_factor_gt 0.0722
_refine_ls_wR_factor_ref 0.0797
_reflns_number_gt 3679
_reflns_number_total 6889
_reflns_threshold_expression >2sigma(I)
_cod_data_source_file cg060287xsi20060516_074001.cif
_cod_data_source_block 6
_cod_depositor_comments
;
The following automatic conversions were performed:

'_symmetry_cell_setting' value 'Triclinic' changed to 'triclinic'
according to /home/saulius/struct/CIF-dictionaries/cif_core.dic
dictionary named 'cif_core.dic' version 2.4.1 from 2010-06-29.

Automatic conversion script
Id: cif_fix_values 1715 2011-07-08 13:25:40Z adriana 
;
_cod_original_sg_symbol_H-M 'C 2/c'
_cod_database_code 4503899

loop_
_symmetry_equiv_pos_as_xyz
'x, y, z'
'-x, y, -z+1/2'
'x+1/2, y+1/2, z'
'-x+1/2, y+1/2, -z+1/2'
'-x, -y, -z'
'x, -y, z-1/2'
'-x+1/2, -y+1/2, -z'
'x+1/2, -y+1/2, z-1/2'

loop_
_atom_site_label
_atom_site_type_symbol
_atom_site_fract_x
_atom_site_fract_y
_atom_site_fract_z
_atom_site_U_iso_or_equiv
_atom_site_adp_type
_atom_site_occupancy
_atom_site_symmetry_multiplicity
_atom_site_calc_flag
_atom_site_refinement_flags
Ni1 Ni 0.0000 0.5000 0.5000 0.02833(15) Uani 1 2 d S
Ni2 Ni 0.5000 0.5000 0.5000 0.02964(16) Uani 1 2 d S
C1 C 0.01392(14) 0.6516(2) 0.41062(19) 0.0368(9) Uani 1 1 d .
H1 H -0.0048 0.6852 0.4323 0.044 Uiso 1 1 calc R
C2 C 0.03763(15) 0.6758(2) 0.36208(19) 0.0409(9) Uani 1 1 d .
H2 H 0.0382 0.7275 0.3444 0.049 Uiso 1 1 calc R
C3 C 0.05012(14) 0.5477(2) 0.38264(19) 0.0388(9) Uani 1 1 d .
H3A H 0.0619 0.4953 0.3807 0.047 Uiso 1 1 calc R
C4 C 0.09643(15) 0.6055(2) 0.29926(19) 0.0477(10) Uani 1 1 d .
H4A H 0.0767 0.6373 0.2518 0.057 Uiso 1 1 calc R
H4B H 0.0984 0.5507 0.2837 0.057 Uiso 1 1 calc R
C5 C 0.15962(15) 0.6367(2) 0.34714(19) 0.0358(9) Uani 1 1 d .
C6 C 0.17559(15) 0.7118(2) 0.33533(19) 0.0406(9) Uani 1 1 d .
H6 H 0.1478 0.7435 0.2954 0.049 Uiso 1 1 calc R
C7 C 0.23297(15) 0.7415(2) 0.38229(19) 0.0388(9) Uani 1 1 d .
H7A H 0.2433 0.7926 0.3732 0.047 Uiso 1 1 d R
C8 C 0.27454(15) 0.6955(2) 0.4418(2) 0.0324(8) Uani 1 1 d .
C9 C 0.25853(15) 0.6191(2) 0.4526(2) 0.0456(10) Uani 1 1 d .
H9 H 0.2864 0.5869 0.4919 0.055 Uiso 1 1 calc R
C10 C 0.20163(16) 0.5900(2) 0.4058(2) 0.0460(10) Uani 1 1 d .
H10 H 0.1914 0.5384 0.4138 0.055 Uiso 1 1 calc R
C11 C 0.33656(14) 0.72808(19) 0.49496(19) 0.0394(9) Uani 1 1 d .
H11A H 0.3368 0.7855 0.4883 0.047 Uiso 1 1 calc R
H11B H 0.3456 0.7174 0.5494 0.047 Uiso 1 1 calc R
C12 C 0.39898(16) 0.7140(2) 0.4200(2) 0.0519(11) Uani 1 1 d .
H12 H 0.3853 0.7587 0.3877 0.062 Uiso 1 1 calc R
C13 C 0.43867(16) 0.6588(2) 0.4191(2) 0.0471(10) Uani 1 1 d .
H13 H 0.4567 0.6590 0.3851 0.056 Uiso 1 1 calc R
C14 C 0.41433(14) 0.6257(2) 0.50947(19) 0.0356(9) Uani 1 1 d .
H14 H 0.4123 0.5988 0.5513 0.043 Uiso 1 1 calc R
C15 C -0.01750(16) 0.3678(2) 0.3773(2) 0.0484(11) Uani 1 1 d .
H15 H -0.0561 0.3857 0.3438 0.058 Uiso 1 1 calc R
C16 C 0.01193(17) 0.3071(2) 0.3615(2) 0.0541(11) Uani 1 1 d .
H16 H -0.0022 0.2764 0.3158 0.065 Uiso 1 1 calc R
C17 C 0.06801(16) 0.3570(2) 0.4754(2) 0.0405(9) Uani 1 1 d .
H17 H 0.1013 0.3662 0.5233 0.049 Uiso 1 1 calc R
C18 C 0.11735(16) 0.2488(2) 0.4342(2) 0.0505(10) Uani 1 1 d .
H18A H 0.1022 0.1991 0.4059 0.061 Uiso 1 1 calc R
H18B H 0.1413 0.2361 0.4893 0.061 Uiso 1 1 calc R
C19 C 0.15663(17) 0.2901(2) 0.4026(2) 0.0438(10) Uani 1 1 d .
C20 C 0.20752(17) 0.3324(2) 0.4518(2) 0.0493(10) Uani 1 1 d .
H20 H 0.2181 0.3348 0.5054 0.059 Uiso 1 1 calc R
C21 C 0.24296(16) 0.3712(2) 0.4225(2) 0.0475(10) Uani 1 1 d .
H21 H 0.2774 0.3986 0.4565 0.057 Uiso 1 1 calc R
C22 C 0.22715(16) 0.3692(2) 0.3433(2) 0.0418(9) Uani 1 1 d .
C23 C 0.17624(16) 0.3282(2) 0.2942(2) 0.0536(11) Uani 1 1 d .
H23 H 0.1651 0.3269 0.2404 0.064 Uiso 1 1 calc R
C24 C 0.14130(16) 0.2888(2) 0.3237(2) 0.0575(12) Uani 1 1 d .
H24 H 0.1070 0.2612 0.2896 0.069 Uiso 1 1 calc R
C25 C 0.26302(15) 0.4125(2) 0.3079(2) 0.0555(11) Uani 1 1 d .
H25A H 0.2512 0.3926 0.2550 0.067 Uiso 1 1 calc R
H25B H 0.2531 0.4689 0.3040 0.067 Uiso 1 1 calc R
C26 C 0.36685(16) 0.4600(2) 0.3949(2) 0.0450(10) Uani 1 1 d .
H26 H 0.3556 0.5124 0.3982 0.054 Uiso 1 1 calc R
C27 C 0.41889(17) 0.3548(2) 0.4099(2) 0.0519(11) Uani 1 1 d .
H27 H 0.4514 0.3198 0.4259 0.062 Uiso 1 1 calc R
C28 C 0.36110(18) 0.3354(2) 0.3630(2) 0.0553(11) Uani 1 1 d .
H28 H 0.3465 0.2855 0.3414 0.066 Uiso 1 1 calc R
C29 C -0.19629(13) 0.51873(18) 0.36795(17) 0.0270(8) Uani 1 1 d .
C30 C -0.19711(15) 0.5897(2) 0.32879(19) 0.0357(9) Uani 1 1 d .
C31 C -0.25078(16) 0.6308(2) 0.2884(2) 0.0547(11) Uani 1 1 d .
H31 H -0.2513 0.6774 0.2612 0.066 Uiso 1 1 calc R
C32 C -0.30318(15) 0.6030(2) 0.2883(2) 0.0494(10) Uani 1 1 d .
H32 H -0.3390 0.6309 0.2610 0.059 Uiso 1 1 calc R
C33 C -0.30304(14) 0.53361(19) 0.32860(18) 0.0317(8) Uani 1 1 d .
C34 C -0.25009(13) 0.49188(19) 0.36717(16) 0.0283(8) Uani 1 1 d .
H34 H -0.2501 0.4448 0.3933 0.034 Uiso 1 1 calc R
C35 C -0.14027(15) 0.4680(2) 0.40480(19) 0.0350(9) Uani 1 1 d .
N1 N 0.01822(12) 0.39880(15) 0.44993(16) 0.0329(7) Uani 1 1 d .
N2 N 0.06605(13) 0.30001(16) 0.42545(18) 0.0401(8) Uani 1 1 d .
N3 N 0.32836(13) 0.40306(19) 0.35342(16) 0.0426(8) Uani 1 1 d .
N4 N 0.42270(12) 0.43358(16) 0.43060(16) 0.0362(7) Uani 1 1 d .
N5 N 0.02115(11) 0.57086(16) 0.42360(15) 0.0346(7) Uani 1 1 d .
N6 N 0.06064(11) 0.60863(18) 0.34423(15) 0.0360(7) Uani 1 1 d .
N7 N 0.38298(11) 0.69171(15) 0.47694(15) 0.0312(7) Uani 1 1 d .
N8 N 0.44835(11) 0.60273(16) 0.47594(15) 0.0325(7) Uani 1 1 d .
O1 O -0.09109(9) 0.50366(13) 0.41273(11) 0.0362(5) Uani 1 1 d .
O2 O -0.14416(10) 0.39852(15) 0.42114(16) 0.0665(8) Uani 1 1 d .
O3 O -0.14608(10) 0.62059(14) 0.32904(14) 0.0478(7) Uani 1 1 d .
H3 H -0.1177 0.5903 0.3528 0.072 Uiso 1 1 calc R
O4 O -0.37476(11) 0.54077(16) 0.39472(15) 0.0740(9) Uani 1 1 d .
O5 O -0.41887(10) 0.52590(17) 0.25551(14) 0.0766(9) Uani 1 1 d .
O6 O -0.36642(11) 0.41591(15) 0.34039(17) 0.0762(9) Uani 1 1 d .
O7 O 0.51343(9) 0.51843(13) 0.39809(11) 0.0447(7) Uani 1 1 d .
H7B H 0.5449 0.5468 0.4107 0.067 Uiso 1 1 d R
H7D H 0.4831 0.5430 0.3638 0.067 Uiso 1 1 d R
O8 O 0.0000 0.8456(2) 0.2500 0.0778(13) Uani 1 2 d S
H8D H 0.0321 0.8528 0.2447 0.093 Uiso 0.50 1 d PR
H8A H -0.0297 0.8660 0.2109 0.117 Uiso 0.50 1 d PR
O9 O 0.0000 0.15126(18) 0.2500 0.0597(11) Uani 1 2 d S
H9A H 0.0000 0.1080 0.2735 0.090 Uiso 0.50 1 d PR
H9C H 0.0313 0.1531 0.2421 0.090 Uiso 0.50 1 d PR
S3 S -0.37099(4) 0.50037(6) 0.32942(5) 0.0405(2) Uani 1 1 d .

loop_
_atom_site_aniso_label
_atom_site_aniso_U_11
_atom_site_aniso_U_22
_atom_site_aniso_U_33
_atom_site_aniso_U_23
_atom_site_aniso_U_13
_atom_site_aniso_U_12
Ni1 0.0220(3) 0.0327(4) 0.0324(4) -0.0023(3) 0.0140(3) 0.0019(3)
Ni2 0.0239(3) 0.0338(4) 0.0354(4) 0.0046(3) 0.0169(3) 0.0029(3)
C1 0.034(2) 0.040(2) 0.038(2) 0.0030(18) 0.0177(19) 0.0022(18)
C2 0.039(2) 0.040(2) 0.041(2) 0.0049(18) 0.015(2) -0.0034(19)
C3 0.034(2) 0.041(2) 0.046(2) -0.0003(19) 0.021(2) 0.0013(18)
C4 0.038(2) 0.073(3) 0.039(2) 0.000(2) 0.023(2) -0.006(2)
C5 0.027(2) 0.052(3) 0.033(2) -0.0018(18) 0.0174(19) -0.0021(18)
C6 0.034(2) 0.051(3) 0.037(2) 0.0111(19) 0.016(2) 0.0083(19)
C7 0.041(2) 0.035(2) 0.050(2) 0.0026(19) 0.029(2) -0.0017(19)
C8 0.026(2) 0.032(2) 0.043(2) -0.0047(17) 0.0190(19) 0.0012(17)
C9 0.031(2) 0.048(3) 0.054(3) 0.014(2) 0.016(2) 0.0058(19)
C10 0.038(2) 0.042(2) 0.062(3) 0.008(2) 0.025(2) -0.0032(19)
C11 0.034(2) 0.042(2) 0.048(2) -0.0082(18) 0.024(2) 0.0023(17)
C12 0.060(3) 0.047(3) 0.062(3) 0.024(2) 0.040(2) 0.022(2)
C13 0.054(3) 0.048(3) 0.056(3) 0.015(2) 0.039(2) 0.016(2)
C14 0.033(2) 0.041(2) 0.034(2) 0.0076(18) 0.0163(18) 0.0060(18)
C15 0.030(2) 0.061(3) 0.052(3) -0.023(2) 0.016(2) -0.006(2)
C16 0.042(3) 0.060(3) 0.064(3) -0.032(2) 0.027(2) -0.013(2)
C17 0.037(2) 0.048(2) 0.036(2) -0.0055(19) 0.016(2) 0.0090(19)
C18 0.062(3) 0.034(2) 0.075(3) 0.004(2) 0.048(2) 0.012(2)
C19 0.042(3) 0.042(2) 0.061(3) 0.002(2) 0.035(2) 0.0112(19)
C20 0.052(3) 0.057(3) 0.038(2) -0.001(2) 0.019(2) 0.006(2)
C21 0.036(2) 0.051(3) 0.046(3) 0.000(2) 0.010(2) -0.0043(19)
C22 0.028(2) 0.047(2) 0.044(3) 0.0048(19) 0.010(2) 0.0000(18)
C23 0.038(3) 0.086(3) 0.038(2) -0.009(2) 0.018(2) -0.012(2)
C24 0.039(3) 0.078(3) 0.061(3) -0.021(2) 0.028(2) -0.018(2)
C25 0.029(2) 0.072(3) 0.047(3) 0.015(2) 0.000(2) -0.005(2)
C26 0.036(2) 0.041(2) 0.054(3) 0.002(2) 0.016(2) -0.001(2)
C27 0.035(2) 0.045(3) 0.074(3) -0.013(2) 0.023(2) -0.001(2)
C28 0.048(3) 0.051(3) 0.064(3) -0.011(2) 0.022(2) -0.009(2)
C29 0.0242(19) 0.031(2) 0.0259(19) -0.0005(15) 0.0111(16) 0.0022(15)
C30 0.024(2) 0.046(2) 0.037(2) 0.0032(18) 0.0134(18) -0.0022(18)
C31 0.038(2) 0.053(3) 0.073(3) 0.037(2) 0.024(2) 0.006(2)
C32 0.026(2) 0.060(3) 0.058(3) 0.024(2) 0.014(2) 0.013(2)
C33 0.023(2) 0.039(2) 0.035(2) 0.0029(16) 0.0151(17) 0.0016(16)
C34 0.0263(19) 0.0296(19) 0.0309(19) 0.0038(16) 0.0142(16) 0.0015(16)
C35 0.028(2) 0.037(2) 0.039(2) -0.0042(17) 0.0131(19) 0.0017(18)
N1 0.0295(17) 0.0349(18) 0.0374(19) -0.0025(14) 0.0175(15) 0.0030(14)
N2 0.045(2) 0.0352(19) 0.053(2) -0.0034(16) 0.0334(18) 0.0039(15)
N3 0.0289(19) 0.051(2) 0.041(2) 0.0082(16) 0.0091(16) -0.0070(16)
N4 0.0283(18) 0.0376(19) 0.0446(19) 0.0010(15) 0.0177(16) 0.0005(14)
N5 0.0285(17) 0.0394(19) 0.0389(18) 0.0011(14) 0.0175(15) 0.0007(14)
N6 0.0254(17) 0.052(2) 0.0325(18) 0.0017(15) 0.0144(14) -0.0042(15)
N7 0.0241(16) 0.0341(18) 0.0387(18) -0.0004(14) 0.0169(15) 0.0016(13)
N8 0.0275(17) 0.0395(18) 0.0364(18) 0.0036(14) 0.0194(15) 0.0016(14)
O1 0.0191(12) 0.0483(15) 0.0396(14) 0.0012(12) 0.0114(11) 0.0011(12)
O2 0.0316(16) 0.0403(17) 0.119(3) 0.0197(17) 0.0252(16) 0.0068(13)
O3 0.0286(15) 0.0627(19) 0.0512(18) 0.0205(13) 0.0168(14) -0.0012(13)
O4 0.0570(19) 0.107(2) 0.081(2) -0.0320(18) 0.0516(18) -0.0231(16)
O5 0.0247(15) 0.141(3) 0.0514(18) 0.0240(17) 0.0055(14) 0.0002(16)
O6 0.0498(18) 0.0477(18) 0.141(3) 0.0134(17) 0.0510(19) -0.0037(14)
O7 0.0289(14) 0.0673(19) 0.0383(14) 0.0125(12) 0.0151(12) 0.0079(12)
O8 0.091(3) 0.053(3) 0.097(3) 0.000 0.048(3) 0.000
O9 0.076(3) 0.041(2) 0.069(3) 0.000 0.037(2) 0.000
S3 0.0230(5) 0.0553(6) 0.0452(6) 0.0024(6) 0.0169(4) 0.0004(5)

loop_
_atom_type_symbol
_atom_type_description
_atom_type_scat_dispersion_real
_atom_type_scat_dispersion_imag
_atom_type_scat_source
C C 0.0033 0.0016 'International Tables Vol C Tables 4.2.6.8 and 6.1.1.4'
H H 0.0000 0.0000 'International Tables Vol C Tables 4.2.6.8 and 6.1.1.4'
N N 0.0061 0.0033 'International Tables Vol C Tables 4.2.6.8 and 6.1.1.4'
O O 0.0106 0.0060 'International Tables Vol C Tables 4.2.6.8 and 6.1.1.4'
S S 0.1246 0.1234 'International Tables Vol C Tables 4.2.6.8 and 6.1.1.4'
Ni Ni 0.3393 1.1124 'International Tables Vol C Tables 4.2.6.8 and 6.1.1.4'

loop_
_geom_angle_atom_site_label_1
_geom_angle_atom_site_label_2
_geom_angle_atom_site_label_3
_geom_angle
_geom_angle_site_symmetry_1
_geom_angle_site_symmetry_3
N1 Ni1 N1 180.0 . 5_566
N1 Ni1 N5 88.69(10) . .
N1 Ni1 N5 91.31(10) 5_566 .
N1 Ni1 N5 91.31(10) . 5_566
N1 Ni1 N5 88.69(10) 5_566 5_566
N5 Ni1 N5 180.00(13) . 5_566
N1 Ni1 O1 92.10(9) . .
N1 Ni1 O1 87.90(9) 5_566 .
N5 Ni1 O1 87.01(9) . .
N5 Ni1 O1 92.99(9) 5_566 .
N1 Ni1 O1 87.90(9) . 5_566
N1 Ni1 O1 92.10(9) 5_566 5_566
N5 Ni1 O1 92.99(9) . 5_566
N5 Ni1 O1 87.01(9) 5_566 5_566
O1 Ni1 O1 180.0 . 5_566
N8 Ni2 N8 180.000(1) 5_666 .
N8 Ni2 N4 89.98(10) 5_666 5_666
N8 Ni2 N4 90.02(10) . 5_666
N8 Ni2 N4 90.02(10) 5_666 .
N8 Ni2 N4 89.98(10) . .
N4 Ni2 N4 180.00(12) 5_666 .
N8 Ni2 O7 89.60(9) 5_666 .
N8 Ni2 O7 90.40(9) . .
N4 Ni2 O7 91.65(9) 5_666 .
N4 Ni2 O7 88.35(9) . .
N8 Ni2 O7 90.40(9) 5_666 5_666
N8 Ni2 O7 89.60(9) . 5_666
N4 Ni2 O7 88.35(9) 5_666 5_666
N4 Ni2 O7 91.65(9) . 5_666
O7 Ni2 O7 180.000(1) . 5_666
C2 C1 N5 110.8(3) . .
C2 C1 H1 124.6 . .
N5 C1 H1 124.6 . .
C1 C2 N6 105.9(3) . .
C1 C2 H2 127.1 . .
N6 C2 H2 127.1 . .
N5 C3 N6 112.2(3) . .
N5 C3 H3A 123.9 . .
N6 C3 H3A 123.9 . .
N6 C4 C5 111.4(3) . .
N6 C4 H4A 109.3 . .
C5 C4 H4A 109.3 . .
N6 C4 H4B 109.3 . .
C5 C4 H4B 109.3 . .
H4A C4 H4B 108.0 . .
C6 C5 C10 118.9(3) . .
C6 C5 C4 121.1(3) . .
C10 C5 C4 120.0(3) . .
C5 C6 C7 120.7(3) . .
C5 C6 H6 119.6 . .
C7 C6 H6 119.6 . .
C8 C7 C6 120.3(3) . .
C8 C7 H7A 119.9 . .
C6 C7 H7A 119.8 . .
C7 C8 C9 118.7(3) . .
C7 C8 C11 120.9(3) . .
C9 C8 C11 120.4(3) . .
C10 C9 C8 120.6(3) . .
C10 C9 H9 119.7 . .
C8 C9 H9 119.7 . .
C9 C10 C5 120.7(3) . .
C9 C10 H10 119.7 . .
C5 C10 H10 119.7 . .
N7 C11 C8 111.2(3) . .
N7 C11 H11A 109.4 . .
C8 C11 H11A 109.4 . .
N7 C11 H11B 109.4 . .
C8 C11 H11B 109.4 . .
H11A C11 H11B 108.0 . .
C13 C12 N7 106.8(3) . .
C13 C12 H12 126.6 . .
N7 C12 H12 126.6 . .
C12 C13 N8 109.6(3) . .
C12 C13 H13 125.2 . .
N8 C13 H13 125.2 . .
N8 C14 N7 112.6(3) . .
N8 C14 H14 123.7 . .
N7 C14 H14 123.7 . .
C16 C15 N1 109.6(3) . .
C16 C15 H15 125.2 . .
N1 C15 H15 125.2 . .
N2 C16 C15 106.3(3) . .
N2 C16 H16 126.8 . .
C15 C16 H16 126.8 . .
N1 C17 N2 112.8(3) . .
N1 C17 H17 123.6 . .
N2 C17 H17 123.6 . .
N2 C18 C19 111.0(3) . .
N2 C18 H18A 109.4 . .
C19 C18 H18A 109.4 . .
N2 C18 H18B 109.4 . .
C19 C18 H18B 109.4 . .
H18A C18 H18B 108.0 . .
C24 C19 C20 118.3(4) . .
C24 C19 C18 120.4(4) . .
C20 C19 C18 121.3(4) . .
C19 C20 C21 121.2(4) . .
C19 C20 H20 119.4 . .
C21 C20 H20 119.4 . .
C22 C21 C20 119.9(3) . .
C22 C21 H21 120.1 . .
C20 C21 H21 120.1 . .
C23 C22 C21 119.1(3) . .
C23 C22 C25 118.8(3) . .
C21 C22 C25 122.1(3) . .
C22 C23 C24 120.9(4) . .
C22 C23 H23 119.6 . .
C24 C23 H23 119.6 . .
C19 C24 C23 120.7(4) . .
C19 C24 H24 119.7 . .
C23 C24 H24 119.7 . .
N3 C25 C22 113.4(3) . .
N3 C25 H25A 108.9 . .
C22 C25 H25A 108.9 . .
N3 C25 H25B 108.9 . .
C22 C25 H25B 108.9 . .
H25A C25 H25B 107.7 . .
N4 C26 N3 112.2(3) . .
N4 C26 H26 123.9 . .
N3 C26 H26 123.9 . .
C28 C27 N4 109.9(3) . .
C28 C27 H27 125.0 . .
N4 C27 H27 125.0 . .
C27 C28 N3 106.5(3) . .
C27 C28 H28 126.8 . .
N3 C28 H28 126.8 . .
C30 C29 C34 118.5(3) . .
C30 C29 C35 121.4(3) . .
C34 C29 C35 119.9(3) . .
O3 C30 C31 118.2(3) . .
O3 C30 C29 121.6(3) . .
C31 C30 C29 120.1(3) . .
C32 C31 C30 120.2(3) . .
C32 C31 H31 119.9 . .
C30 C31 H31 119.9 . .
C31 C32 C33 120.5(3) . .
C31 C32 H32 119.7 . .
C33 C32 H32 119.7 . .
C34 C33 C32 119.2(3) . .
C34 C33 S3 121.2(2) . .
C32 C33 S3 119.6(3) . .
C33 C34 C29 121.3(3) . .
C33 C34 H34 119.3 . .
C29 C34 H34 119.3 . .
O2 C35 O1 125.6(3) . .
O2 C35 C29 119.8(3) . .
O1 C35 C29 114.5(3) . .
C17 N1 C15 104.7(3) . .
C17 N1 Ni1 128.5(2) . .
C15 N1 Ni1 126.3(2) . .
C17 N2 C16 106.6(3) . .
C17 N2 C18 125.2(3) . .
C16 N2 C18 127.5(3) . .
C26 N3 C28 106.8(3) . .
C26 N3 C25 125.9(3) . .
C28 N3 C25 127.3(3) . .
C26 N4 C27 104.6(3) . .
C26 N4 Ni2 127.1(3) . .
C27 N4 Ni2 128.3(2) . .
C3 N5 C1 104.2(3) . .
C3 N5 Ni1 126.8(2) . .
C1 N5 Ni1 128.8(2) . .
C3 N6 C2 106.9(3) . .
C3 N6 C4 126.5(3) . .
C2 N6 C4 126.3(3) . .
C14 N7 C12 106.4(3) . .
C14 N7 C11 126.3(3) . .
C12 N7 C11 127.1(3) . .
C14 N8 C13 104.6(3) . .
C14 N8 Ni2 126.9(2) . .
C13 N8 Ni2 128.4(2) . .
C35 O1 Ni1 133.7(2) . .
C30 O3 H3 109.5 . .
Ni2 O7 H7B 108.5 . .
Ni2 O7 H7D 109.1 . .
H7B O7 H7D 109.5 . .
H8D O8 H8A 109.5 . .
H9A O9 H9C 109.5 . .
O6 S3 O5 114.42(17) . .
O6 S3 O4 111.68(17) . .
O5 S3 O4 110.87(17) . .
O6 S3 C33 107.31(15) . .
O5 S3 C33 105.86(15) . .
O4 S3 C33 106.11(15) . .

loop_
_geom_bond_atom_site_label_1
_geom_bond_atom_site_label_2
_geom_bond_distance
_geom_bond_site_symmetry_2
Ni1 N1 2.083(3) .
Ni1 N1 2.083(3) 5_566
Ni1 N5 2.105(3) .
Ni1 N5 2.105(3) 5_566
Ni1 O1 2.1252(19) .
Ni1 O1 2.1252(19) 5_566
Ni2 N8 2.068(3) 5_666
Ni2 N8 2.068(3) .
Ni2 N4 2.096(3) 5_666
Ni2 N4 2.096(3) .
Ni2 O7 2.1174(19) .
Ni2 O7 2.1174(19) 5_666
C1 C2 1.350(4) .
C1 N5 1.371(4) .
C1 H1 0.9300 .
C2 N6 1.366(4) .
C2 H2 0.9300 .
C3 N5 1.323(4) .
C3 N6 1.341(4) .
C3 H3A 0.9300 .
C4 N6 1.472(4) .
C4 C5 1.510(4) .
C4 H4A 0.9700 .
C4 H4B 0.9700 .
C5 C6 1.365(4) .
C5 C10 1.379(4) .
C6 C7 1.391(4) .
C6 H6 0.9300 .
C7 C8 1.377(4) .
C7 H7A 0.9297 .
C8 C9 1.380(4) .
C8 C11 1.515(4) .
C9 C10 1.378(4) .
C9 H9 0.9300 .
C10 H10 0.9300 .
C11 N7 1.464(3) .
C11 H11A 0.9700 .
C11 H11B 0.9700 .
C12 C13 1.352(4) .
C12 N7 1.352(4) .
C12 H12 0.9300 .
C13 N8 1.366(4) .
C13 H13 0.9300 .
C14 N8 1.313(3) .
C14 N7 1.334(4) .
C14 H14 0.9300 .
C15 C16 1.357(4) .
C15 N1 1.367(4) .
C15 H15 0.9300 .
C16 N2 1.357(4) .
C16 H16 0.9300 .
C17 N1 1.308(4) .
C17 N2 1.328(4) .
C17 H17 0.9300 .
C18 N2 1.477(4) .
C18 C19 1.511(4) .
C18 H18A 0.9700 .
C18 H18B 0.9700 .
C19 C24 1.369(4) .
C19 C20 1.383(5) .
C20 C21 1.385(4) .
C20 H20 0.9300 .
C21 C22 1.373(4) .
C21 H21 0.9300 .
C22 C23 1.372(4) .
C22 C25 1.509(4) .
C23 C24 1.383(4) .
C23 H23 0.9300 .
C24 H24 0.9300 .
C25 N3 1.465(4) .
C25 H25A 0.9700 .
C25 H25B 0.9700 .
C26 N4 1.316(4) .
C26 N3 1.329(4) .
C26 H26 0.9300 .
C27 C28 1.347(4) .
C27 N4 1.366(4) .
C27 H27 0.9300 .
C28 N3 1.356(4) .
C28 H28 0.9300 .
C29 C30 1.395(4) .
C29 C34 1.396(4) .
C29 C35 1.507(4) .
C30 O3 1.359(3) .
C30 C31 1.386(4) .
C31 C32 1.374(4) .
C31 H31 0.9300 .
C32 C33 1.389(4) .
C32 H32 0.9300 .
C33 C34 1.374(4) .
C33 S3 1.773(3) .
C34 H34 0.9300 .
C35 O2 1.217(3) .
C35 O1 1.301(4) .
O3 H3 0.8200 .
O4 S3 1.447(2) .
O5 S3 1.442(2) .
O6 S3 1.426(2) .
O7 H7B 0.8501 .
O7 H7D 0.8499 .
O8 H8D 0.8501 .
O8 H8A 0.8499 .
O9 H9A 0.8501 .
O9 H9C 0.8499 .
